data_4314263
loop_
_publ_author_name
'K. C. Kumara Swamy'
'Michael Veith'
'Volker Huch'
'Sanjay Mathur'

_publ_section_title
;
 Structural Motifs in (t-butoxy)Zirconium Phosphinates, Arsinates, and
 Phosphates
;
_journal_name_full 'Inorganic Chemistry'
_journal_page_first 5837
_journal_page_last 5843
_journal_paper_doi 10.1021/ic034458o
_journal_volume 42
_journal_year 2003
_chemical_formula_sum 'C71.5 H157 O27 P5 Zr3'
_chemical_formula_weight 1877.48
_chemical_name_systematic
; 
 ? 
;
_space_group_IT_number 14
_symmetry_cell_setting monoclinic
_symmetry_space_group_name_Hall '-P 2yn'
_symmetry_space_group_name_H-M 'P 1 21/n 1'
_atom_sites_solution_hydrogens geom
_atom_sites_solution_primary direct
_atom_sites_solution_secondary difmap
_audit_creation_method SHELXL-97
_cell_angle_alpha 90.00
_cell_angle_beta 92.43(3)
_cell_angle_gamma 90.00
_cell_formula_units_Z 4
_cell_length_a 19.096(4)
_cell_length_b 20.631(4)
_cell_length_c 26.855(5)
_cell_measurement_temperature 293(2)
_cell_volume 10571(4)
_computing_structure_refinement 'SHELXL-97 (Sheldrick, 1997)'
_computing_structure_solution 'SHELXS-97 (Sheldrick, 1990)'
_diffrn_ambient_temperature 293(2)
_diffrn_measured_fraction_theta_full 0.915
_diffrn_measured_fraction_theta_max 0.915
_diffrn_radiation_monochromator graphite
_diffrn_radiation_source 'fine-focus sealed tube'
_diffrn_radiation_type MoK\a
_diffrn_radiation_wavelength 0.71073
_diffrn_reflns_av_R_equivalents 0.0877
_diffrn_reflns_av_sigmaI/netI 0.0771
_diffrn_reflns_limit_h_max 21
_diffrn_reflns_limit_h_min -21
_diffrn_reflns_limit_k_max 22
_diffrn_reflns_limit_k_min -22
_diffrn_reflns_limit_l_max 30
_diffrn_reflns_limit_l_min -30
_diffrn_reflns_number 62611
_diffrn_reflns_theta_full 24.10
_diffrn_reflns_theta_max 24.10
_diffrn_reflns_theta_min 1.81
_exptl_absorpt_coefficient_mu 0.426
_exptl_absorpt_correction_T_max 0.9586
_exptl_absorpt_correction_T_min 0.8481
_exptl_absorpt_correction_type numerical
_exptl_crystal_colour colorless
_exptl_crystal_density_diffrn 1.180
_exptl_crystal_density_method 'not measured'
_exptl_crystal_description plates
_exptl_crystal_F_000 3988
_exptl_crystal_size_max 0.40
_exptl_crystal_size_mid 0.30
_exptl_crystal_size_min 0.10
_refine_diff_density_max 0.850
_refine_diff_density_min -0.713
_refine_diff_density_rms 0.081
_refine_ls_extinction_method none
_refine_ls_goodness_of_fit_ref 1.005
_refine_ls_hydrogen_treatment mixed
_refine_ls_matrix_type full
_refine_ls_number_parameters 953
_refine_ls_number_reflns 15851
_refine_ls_number_restraints 14
_refine_ls_restrained_S_all 1.007
_refine_ls_R_factor_all 0.0969
_refine_ls_R_factor_gt 0.0547
_refine_ls_shift/su_max 0.003
_refine_ls_shift/su_mean 0.000
_refine_ls_structure_factor_coef Fsqd
_refine_ls_weighting_details 'w=1/[\s^2^(Fo^2^)+(0.0900P)^2^+0.0000P] where P=(Fo^2^+2Fc^2^)/3'
_refine_ls_weighting_scheme calc
_refine_ls_wR_factor_gt 0.1444
_refine_ls_wR_factor_ref 0.1624
_reflns_number_gt 9659
_reflns_number_total 15851
_reflns_threshold_expression >2sigma(I)
_cod_data_source_file ic034458osi20030430_094027_4.cif
_cod_data_source_block compound6
_cod_depositor_comments
;
The following automatic conversions were performed:

'_symmetry_cell_setting' value 'Monoclinic' changed to 'monoclinic'
according to the built-in table from CIF Core dictionary named
'cif_core.dic' version 2.4.1 from
2010-06-29.

'_exptl_absorpt_correction_type' value 'Numerical'
changed to 'numerical' according to the built-in table from CIF Core
dictionary named 'cif_core.dic' version 2.4.1 from 2010-06-29.

Automatic conversion script
Id: cif_fix_values 1646 2011-03-28 12:23:43Z adriana 

The following automatic conversions were performed:

'_refine_ls_weighting_scheme' value 'calc
w=1/[\s^2^(Fo^2^)+(0.0900P)^2^+0.0000P] where P=(Fo^2^+2Fc^2^)/3' was
changed to 'calc'. New tag '_refine_ls_weighting_details' was
created. The value of the new tag was set to
'w=1/[\s^2^(Fo^2^)+(0.0900P)^2^+0.0000P] where P=(Fo^2^+2Fc^2^)/3'.

Automatic conversion script
Id: cif_fix_values 3143 2015-03-26 13:38:13Z robertas 
;
_cod_original_formula_sum 'C71.50 H157 O27 P5 Zr3'
_cod_database_code 4314263

loop_
_symmetry_equiv_pos_as_xyz
'x, y, z'
'-x+1/2, y+1/2, -z+1/2'
'-x, -y, -z'
'x-1/2, -y-1/2, z-1/2'

loop_
_atom_site_label
_atom_site_type_symbol
_atom_site_fract_x
_atom_site_fract_y
_atom_site_fract_z
_atom_site_U_iso_or_equiv
_atom_site_adp_type
_atom_site_occupancy
_atom_site_calc_flag
_atom_site_refinement_flags
_atom_site_disorder_assembly
_atom_site_disorder_group
Zr1 Zr 0.73400(3) 0.40413(3) 0.17689(2) 0.05180(18) Uani 1 d . . .
Zr2 Zr 0.74524(2) 0.27968(2) -0.004322(18) 0.03405(14) Uani 1 d . . .
Zr3 Zr 0.76563(3) 0.11095(3) -0.14932(2) 0.05709(19) Uani 1 d . . .
P1 P 0.85417(7) 0.30766(8) 0.10626(6) 0.0490(4) Uani 1 d . . .
P2 P 0.62157(6) 0.31037(7) 0.08874(5) 0.0402(3) Uani 1 d . . .
P3 P 0.87133(7) 0.24013(8) -0.09384(5) 0.0459(4) Uani 1 d . . .
P4 P 0.64368(7) 0.23698(8) -0.11323(6) 0.0525(4) Uani 1 d . . .
P5 P 0.74780(7) 0.10911(7) -0.01289(6) 0.0435(4) Uani 1 d . . .
O1 O 0.7159(2) 0.3581(3) 0.23720(15) 0.0740(13) Uani 1 d . . .
O2 O 0.6660(2) 0.4724(2) 0.16975(19) 0.0820(15) Uani 1 d . . .
O3 O 0.8096(2) 0.4616(3) 0.1999(2) 0.0937(18) Uani 1 d . . .
O4 O 0.74970(18) 0.37175(19) -0.01348(15) 0.0550(10) Uani 1 d . . .
O5 O 0.6935(2) 0.0442(3) -0.1574(2) 0.0873(16) Uani 1 d . . .
O6 O 0.8486(2) 0.0556(2) -0.14908(18) 0.0794(15) Uani 1 d . . .
O7 O 0.7659(2) 0.1366(3) -0.21956(17) 0.0855(16) Uani 1 d . . .
O8 O 0.81086(17) 0.3465(2) 0.14116(15) 0.0585(11) Uani 1 d . . .
O9 O 0.81458(16) 0.28571(19) 0.05989(13) 0.0465(9) Uani 1 d . . .
O10 O 0.91870(18) 0.3468(2) 0.08841(16) 0.0683(13) Uani 1 d . . .
O11 O 0.8908(2) 0.2495(2) 0.13404(16) 0.0684(12) Uani 1 d . . .
O12 O 0.66521(17) 0.3458(2) 0.12725(14) 0.0527(10) Uani 1 d . . .
O13 O 0.66013(16) 0.28511(18) 0.04488(13) 0.0450(9) Uani 1 d . . .
O14 O 0.56134(19) 0.3577(2) 0.07199(16) 0.0642(12) Uani 1 d . . .
O15 O 0.58605(19) 0.2487(2) 0.11131(15) 0.0568(10) Uani 1 d . . .
O16 O 0.83037(16) 0.26238(18) -0.04993(13) 0.0460(9) Uani 1 d . . .
O17 O 0.83509(19) 0.1953(2) -0.12936(14) 0.0587(11) Uani 1 d . . .
O18 O 0.94130(17) 0.2065(2) -0.07554(15) 0.0564(11) Uani 1 d . . .
O19 O 0.89192(19) 0.3055(2) -0.12053(15) 0.0585(11) Uani 1 d . . .
O20 O 0.67350(17) 0.26377(19) -0.06466(13) 0.0487(10) Uani 1 d . . .
O21 O 0.6834(2) 0.1852(3) -0.13557(18) 0.0834(16) Uani 1 d . . .
O22 O 0.5673(2) 0.2146(3) -0.10174(19) 0.0978(19) Uani 1 d . . .
O23 O 0.6263(5) 0.2926(4) -0.1487(3) 0.178(4) Uani 1 d . . .
O24 O 0.74339(16) 0.17666(17) 0.00757(13) 0.0418(9) Uani 1 d . . .
O25 O 0.7639(2) 0.1032(2) -0.06621(15) 0.0583(11) Uani 1 d . . .
O26 O 0.6776(2) 0.0703(2) -0.00644(17) 0.0686(12) Uani 1 d . . .
O27 O 0.8049(2) 0.0751(2) 0.02198(18) 0.0759(13) Uani 1 d . . .
C1 C 0.7107(4) 0.3511(6) 0.2905(3) 0.102(3) Uani 1 d . . .
C2 C 0.6920(9) 0.2793(8) 0.3005(4) 0.212(8) Uani 1 d . . .
H2A H 0.6735 0.2598 0.2703 0.319 Uiso 1 calc R . .
H2B H 0.6575 0.2772 0.3255 0.319 Uiso 1 calc R . .
H2C H 0.7334 0.2564 0.3120 0.319 Uiso 1 calc R . .
C3 C 0.7788(5) 0.3663(8) 0.3150(4) 0.172(6) Uani 1 d . . .
H3A H 0.8151 0.3437 0.2984 0.258 Uiso 1 calc R . .
H3B H 0.7788 0.3530 0.3492 0.258 Uiso 1 calc R . .
H3C H 0.7870 0.4122 0.3132 0.258 Uiso 1 calc R . .
C4 C 0.6547(6) 0.3948(9) 0.3060(4) 0.223(9) Uani 1 d . . .
H4A H 0.6653 0.4384 0.2964 0.334 Uiso 1 calc R . .
H4B H 0.6513 0.3927 0.3415 0.334 Uiso 1 calc R . .
H4C H 0.6109 0.3817 0.2901 0.334 Uiso 1 calc R . .
C5 C 0.6084(4) 0.5152(4) 0.1617(4) 0.096(3) Uani 1 d . . .
C6 C 0.6049(7) 0.5621(8) 0.2019(7) 0.275(13) Uani 1 d . . .
H6A H 0.6013 0.5397 0.2330 0.412 Uiso 1 calc R . .
H6B H 0.5645 0.5893 0.1962 0.412 Uiso 1 calc R . .
H6C H 0.6464 0.5883 0.2030 0.412 Uiso 1 calc R . .
C7 C 0.5406(5) 0.4755(6) 0.1604(7) 0.208(8) Uani 1 d . . .
H7A H 0.5445 0.4402 0.1374 0.312 Uiso 1 calc R . .
H7B H 0.5019 0.5027 0.1499 0.312 Uiso 1 calc R . .
H7C H 0.5330 0.4588 0.1931 0.312 Uiso 1 calc R . .
C8 C 0.6104(9) 0.5390(11) 0.1117(7) 0.324(16) Uani 1 d . . .
H8A H 0.6444 0.5731 0.1103 0.486 Uiso 1 calc R . .
H8B H 0.5650 0.5554 0.1013 0.486 Uiso 1 calc R . .
H8C H 0.6230 0.5043 0.0899 0.486 Uiso 1 calc R . .
C9 C 0.8364(5) 0.5225(6) 0.2179(5) 0.128(4) Uani 1 d . . .
C10 C 0.9071(5) 0.5126(6) 0.2433(5) 0.177(7) Uani 1 d . . .
H10A H 0.9031 0.4826 0.2704 0.266 Uiso 1 calc R . .
H10B H 0.9245 0.5533 0.2559 0.266 Uiso 1 calc R . .
H10C H 0.9389 0.4955 0.2198 0.266 Uiso 1 calc R . .
C11 C 0.7860(5) 0.5487(6) 0.2569(6) 0.198(8) Uani 1 d . . .
H11A H 0.7395 0.5520 0.2421 0.297 Uiso 1 calc R . .
H11B H 0.8016 0.5907 0.2681 0.297 Uiso 1 calc R . .
H11C H 0.7858 0.5196 0.2848 0.297 Uiso 1 calc R . .
C12 C 0.8454(9) 0.5634(7) 0.1735(7) 0.231(9) Uani 1 d . . .
H12A H 0.8727 0.5404 0.1500 0.347 Uiso 1 calc R . .
H12B H 0.8692 0.6027 0.1833 0.347 Uiso 1 calc R . .
H12C H 0.8003 0.5736 0.1584 0.347 Uiso 1 calc R . .
C13 C 0.7717(4) 0.4372(3) -0.0108(3) 0.075(2) Uani 1 d . . .
C14 C 0.8470(5) 0.4406(5) -0.0278(4) 0.134(4) Uani 1 d . . .
H14A H 0.8754 0.4097 -0.0095 0.201 Uiso 1 calc R . .
H14B H 0.8653 0.4834 -0.0219 0.201 Uiso 1 calc R . .
H14C H 0.8477 0.4310 -0.0628 0.201 Uiso 1 calc R . .
C15 C 0.7220(6) 0.4797(4) -0.0422(5) 0.145(5) Uani 1 d . . .
H15A H 0.7200 0.4645 -0.0760 0.218 Uiso 1 calc R . .
H15B H 0.7385 0.5237 -0.0413 0.218 Uiso 1 calc R . .
H15C H 0.6760 0.4779 -0.0291 0.218 Uiso 1 calc R . .
C16 C 0.7705(6) 0.4583(5) 0.0441(4) 0.128(4) Uani 1 d . . .
H16A H 0.7243 0.4523 0.0560 0.192 Uiso 1 calc R . .
H16B H 0.7833 0.5032 0.0468 0.192 Uiso 1 calc R . .
H16C H 0.8032 0.4326 0.0637 0.192 Uiso 1 calc R . .
C17 C 0.6594(4) -0.0148(4) -0.1594(4) 0.097(3) Uani 1 d . . .
C18 C 0.6236(6) -0.0255(6) -0.1109(5) 0.155(5) Uani 1 d . . .
H18A H 0.6581 -0.0348 -0.0849 0.233 Uiso 1 calc R . .
H18B H 0.5916 -0.0613 -0.1146 0.233 Uiso 1 calc R . .
H18C H 0.5982 0.0129 -0.1025 0.233 Uiso 1 calc R . .
C19 C 0.7127(7) -0.0682(6) -0.1688(6) 0.195(7) Uani 1 d . . .
H19A H 0.7321 -0.0618 -0.2008 0.293 Uiso 1 calc R . .
H19B H 0.6899 -0.1096 -0.1681 0.293 Uiso 1 calc R . .
H19C H 0.7496 -0.0667 -0.1434 0.293 Uiso 1 calc R . .
C20 C 0.6014(6) -0.0147(6) -0.2005(5) 0.191(6) Uani 1 d . . .
H20A H 0.5694 0.0202 -0.1949 0.286 Uiso 1 calc R . .
H20B H 0.5766 -0.0552 -0.2001 0.286 Uiso 1 calc R . .
H20C H 0.6217 -0.0090 -0.2323 0.286 Uiso 1 calc R . .
C21 C 0.9141(4) 0.0328(6) -0.1639(4) 0.113(4) Uani 1 d . . .
C22 C 0.9687(5) 0.0474(8) -0.1283(5) 0.188(7) Uani 1 d . . .
H22A H 0.9691 0.0158 -0.1021 0.281 Uiso 1 calc R . .
H22B H 0.9610 0.0897 -0.1146 0.281 Uiso 1 calc R . .
H22C H 1.0128 0.0468 -0.1442 0.281 Uiso 1 calc R . .
C23 C 0.9363(10) 0.0735(18) -0.2068(8) 0.47(3) Uani 1 d . . .
H23A H 0.9046 0.0665 -0.2350 0.698 Uiso 1 calc R . .
H23B H 0.9829 0.0615 -0.2153 0.698 Uiso 1 calc R . .
H23C H 0.9356 0.1184 -0.1975 0.698 Uiso 1 calc R . .
C24 C 0.9085(8) -0.0306(10) -0.1779(13) 0.45(3) Uani 1 d . . .
H24A H 0.9222 -0.0352 -0.2117 0.671 Uiso 1 calc R . .
H24B H 0.8608 -0.0446 -0.1754 0.671 Uiso 1 calc R . .
H24C H 0.9385 -0.0567 -0.1564 0.671 Uiso 1 calc R . .
C25 C 0.7502(5) 0.1379(6) -0.2712(3) 0.106(3) Uani 1 d . . .
C26 C 0.7479(15) 0.0710(10) -0.2898(6) 0.338(16) Uani 1 d . . .
H26A H 0.7866 0.0470 -0.2752 0.507 Uiso 1 calc R . .
H26B H 0.7510 0.0712 -0.3254 0.507 Uiso 1 calc R . .
H26C H 0.7047 0.0511 -0.2811 0.507 Uiso 1 calc R . .
C27 C 0.8010(8) 0.1702(12) -0.2997(4) 0.295(14) Uani 1 d . . .
H27A H 0.8124 0.2112 -0.2847 0.443 Uiso 1 calc R . .
H27B H 0.7822 0.1770 -0.3331 0.443 Uiso 1 calc R . .
H27C H 0.8425 0.1440 -0.3007 0.443 Uiso 1 calc R . .
C28 C 0.6840(9) 0.1632(15) -0.2804(5) 0.347(19) Uani 1 d . . .
H28A H 0.6707 0.1580 -0.3150 0.521 Uiso 1 calc R . .
H28B H 0.6841 0.2085 -0.2720 0.521 Uiso 1 calc R . .
H28C H 0.6511 0.1408 -0.2604 0.521 Uiso 1 calc R . .
C29 C 0.9805(4) 0.3726(6) 0.1182(3) 0.117(4) Uani 1 d . . .
C30 C 0.9689(4) 0.3761(5) 0.1728(3) 0.120(4) Uani 1 d . . .
H30A H 1.0078 0.3978 0.1893 0.180 Uiso 1 calc R . .
H30B H 0.9648 0.3331 0.1859 0.180 Uiso 1 calc R . .
H30C H 0.9266 0.3998 0.1782 0.180 Uiso 1 calc R . .
C31 C 1.0377(4) 0.3189(9) 0.1121(5) 0.237(10) Uani 1 d . . .
H31A H 1.0420 0.3095 0.0774 0.356 Uiso 1 calc R . .
H31B H 1.0242 0.2804 0.1292 0.356 Uiso 1 calc R . .
H31C H 1.0818 0.3341 0.1260 0.356 Uiso 1 calc R . .
C32 C 0.9998 0.4298 0.0920 0.295(14) Uani 1 d . . .
H32A H 1.0243 0.4178 0.0629 0.443 Uiso 1 calc R . .
H32B H 1.0298 0.4562 0.1133 0.443 Uiso 1 calc R . .
H32C H 0.9585 0.4538 0.0822 0.443 Uiso 1 calc R . .
C33 C 0.8618(5) 0.1972(4) 0.1641(3) 0.086(2) Uani 1 d . . .
C34 C 0.7878(6) 0.1813(6) 0.1462(5) 0.185(7) Uani 1 d . . .
H34A H 0.7571 0.2161 0.1547 0.277 Uiso 1 calc R . .
H34B H 0.7730 0.1420 0.1618 0.277 Uiso 1 calc R . .
H34C H 0.7861 0.1756 0.1107 0.277 Uiso 1 calc R . .
C35 C 0.8632(8) 0.2222(6) 0.2174(4) 0.170(5) Uani 1 d . . .
H35A H 0.9104 0.2331 0.2279 0.256 Uiso 1 calc R . .
H35B H 0.8458 0.1893 0.2389 0.256 Uiso 1 calc R . .
H35C H 0.8342 0.2601 0.2191 0.256 Uiso 1 calc R . .
C36 C 0.9129(8) 0.1432(6) 0.1596(6) 0.232(9) Uani 1 d . . .
H36A H 0.9597 0.1601 0.1621 0.347 Uiso 1 calc R . .
H36B H 0.9052 0.1222 0.1280 0.347 Uiso 1 calc R . .
H36C H 0.9066 0.1124 0.1859 0.347 Uiso 1 calc R . .
C37 C 0.5117(3) 0.3571(4) 0.0283(3) 0.079(2) Uani 1 d . . .
C38 C 0.4972(5) 0.2891(6) 0.0097(4) 0.141(5) Uani 1 d . . .
H38A H 0.5400 0.2699 -0.0007 0.212 Uiso 1 calc R . .
H38B H 0.4639 0.2907 -0.0181 0.212 Uiso 1 calc R . .
H38C H 0.4784 0.2637 0.0359 0.212 Uiso 1 calc R . .
C39 C 0.4481(4) 0.3927(6) 0.0454(4) 0.153(5) Uani 1 d . . .
H39A H 0.4263 0.3677 0.0707 0.229 Uiso 1 calc R . .
H39B H 0.4154 0.3989 0.0177 0.229 Uiso 1 calc R . .
H39C H 0.4620 0.4341 0.0589 0.229 Uiso 1 calc R . .
C40 C 0.5484(5) 0.3961(7) -0.0120(4) 0.156(5) Uani 1 d . . .
H40A H 0.5479 0.4413 -0.0036 0.234 Uiso 1 calc R . .
H40B H 0.5241 0.3897 -0.0437 0.234 Uiso 1 calc R . .
H40C H 0.5960 0.3816 -0.0139 0.234 Uiso 1 calc R . .
C41 C 0.5499(4) 0.2392(4) 0.1581(3) 0.073(2) Uani 1 d . . .
C42 C 0.5273(4) 0.3020(4) 0.1820(3) 0.097(3) Uani 1 d . . .
H42A H 0.5678 0.3281 0.1901 0.145 Uiso 1 calc R . .
H42B H 0.5033 0.2926 0.2118 0.145 Uiso 1 calc R . .
H42C H 0.4964 0.3252 0.1591 0.145 Uiso 1 calc R . .
C43 C 0.6052(6) 0.2072(6) 0.1927(3) 0.144(5) Uani 1 d . . .
H43A H 0.6250 0.1707 0.1761 0.216 Uiso 1 calc R . .
H43B H 0.5839 0.1929 0.2225 0.216 Uiso 1 calc R . .
H43C H 0.6416 0.2379 0.2011 0.216 Uiso 1 calc R . .
C44 C 0.4899(6) 0.1967(7) 0.1450(4) 0.187(7) Uani 1 d . . .
H44A H 0.4547 0.2210 0.1264 0.280 Uiso 1 calc R . .
H44B H 0.4705 0.1803 0.1749 0.280 Uiso 1 calc R . .
H44C H 0.5052 0.1612 0.1252 0.280 Uiso 1 calc R . .
C45 C 0.9908(3) 0.2238(4) -0.0339(3) 0.0635(18) Uani 1 d . . .
C46 C 1.0591(3) 0.1909(5) -0.0471(4) 0.113(3) Uani 1 d . . .
H46A H 1.0504 0.1460 -0.0542 0.169 Uiso 1 calc R . .
H46B H 1.0925 0.1946 -0.0195 0.169 Uiso 1 calc R . .
H46C H 1.0773 0.2115 -0.0758 0.169 Uiso 1 calc R . .
C47 C 0.9988(4) 0.2952(4) -0.0289(3) 0.092(3) Uani 1 d . . .
H47A H 1.0095 0.3134 -0.0606 0.138 Uiso 1 calc R . .
H47B H 1.0361 0.3047 -0.0050 0.138 Uiso 1 calc R . .
H47C H 0.9559 0.3136 -0.0180 0.138 Uiso 1 calc R . .
C48 C 0.9621(4) 0.1950(4) 0.0134(3) 0.093(3) Uani 1 d . . .
H48A H 0.9180 0.2150 0.0199 0.140 Uiso 1 calc R . .
H48B H 0.9946 0.2029 0.0410 0.140 Uiso 1 calc R . .
H48C H 0.9556 0.1492 0.0092 0.140 Uiso 1 calc R . .
C49 C 0.9256(4) 0.3155(5) -0.1682(3) 0.089(3) Uani 1 d . . .
C50 C 0.9938(5) 0.2810(7) -0.1698(3) 0.153(5) Uani 1 d . . .
H50A H 1.0258 0.2985 -0.1448 0.229 Uiso 1 calc R . .
H50B H 1.0129 0.2867 -0.2021 0.229 Uiso 1 calc R . .
H50C H 0.9869 0.2357 -0.1637 0.229 Uiso 1 calc R . .
C51 C 0.8773(5) 0.2934(6) -0.2106(3) 0.132(4) Uani 1 d . . .
H51A H 0.8675 0.2481 -0.2069 0.198 Uiso 1 calc R . .
H51B H 0.8994 0.3004 -0.2416 0.198 Uiso 1 calc R . .
H51C H 0.8344 0.3175 -0.2103 0.198 Uiso 1 calc R . .
C52 C 0.9360(6) 0.3886(5) -0.1689(4) 0.151(5) Uani 1 d . . .
H52A H 0.8912 0.4097 -0.1721 0.226 Uiso 1 calc R . .
H52B H 0.9636 0.4003 -0.1966 0.226 Uiso 1 calc R . .
H52C H 0.9597 0.4020 -0.1384 0.226 Uiso 1 calc R . .
C53 C 0.6516(4) 0.3483(4) -0.1710(3) 0.089(2) Uani 1 d . . .
C54 C 0.7248(6) 0.3622(8) -0.1527(5) 0.193(6) Uani 1 d . . .
H54A H 0.7256 0.3701 -0.1175 0.289 Uiso 1 calc R . .
H54B H 0.7418 0.3997 -0.1695 0.289 Uiso 1 calc R . .
H54C H 0.7540 0.3256 -0.1594 0.289 Uiso 1 calc R . .
C55 C 0.6362(15) 0.3347(11) -0.2234(5) 0.391(19) Uani 1 d . . .
H55A H 0.6769 0.3437 -0.2420 0.586 Uiso 1 calc R . .
H55B H 0.5980 0.3616 -0.2354 0.586 Uiso 1 calc R . .
H55C H 0.6235 0.2899 -0.2274 0.586 Uiso 1 calc R . .
C56 C 0.6081(7) 0.3972(8) -0.1518(10) 0.314(15) Uani 1 d . . .
H56A H 0.6055 0.3919 -0.1164 0.470 Uiso 1 calc R . .
H56B H 0.5619 0.3938 -0.1672 0.470 Uiso 1 calc R . .
H56C H 0.6274 0.4390 -0.1589 0.470 Uiso 1 calc R . .
C57 C 0.5105(3) 0.1912(4) -0.1342(3) 0.081(2) Uani 1 d . . .
C58 C 0.4773(7) 0.1389(7) -0.1064(5) 0.199(7) Uani 1 d . . .
H58A H 0.5096 0.1036 -0.1017 0.298 Uiso 1 calc R . .
H58B H 0.4362 0.1241 -0.1249 0.298 Uiso 1 calc R . .
H58C H 0.4643 0.1549 -0.0746 0.298 Uiso 1 calc R . .
C59 C 0.4581(4) 0.2471(6) -0.1373(4) 0.139(4) Uani 1 d . . .
H59A H 0.4394 0.2543 -0.1051 0.208 Uiso 1 calc R . .
H59B H 0.4206 0.2365 -0.1609 0.208 Uiso 1 calc R . .
H59C H 0.4813 0.2857 -0.1479 0.208 Uiso 1 calc R . .
C60 C 0.5317(5) 0.1720(6) -0.1846(3) 0.125(4) Uani 1 d . . .
H60A H 0.5460 0.2097 -0.2024 0.188 Uiso 1 calc R . .
H60B H 0.4928 0.1518 -0.2023 0.188 Uiso 1 calc R . .
H60C H 0.5701 0.1419 -0.1816 0.188 Uiso 1 calc R . .
C61 C 0.6265(3) 0.0706(3) 0.0326(3) 0.0661(18) Uani 1 d . . .
C62 C 0.6585(4) 0.0860(5) 0.0832(3) 0.101(3) Uani 1 d . . .
H62A H 0.6947 0.0551 0.0916 0.151 Uiso 1 calc R . .
H62B H 0.6230 0.0840 0.1075 0.151 Uiso 1 calc R . .
H62C H 0.6782 0.1288 0.0829 0.151 Uiso 1 calc R . .
C63 C 0.5737(4) 0.1216(5) 0.0186(4) 0.110(3) Uani 1 d . . .
H63A H 0.5959 0.1634 0.0196 0.165 Uiso 1 calc R . .
H63B H 0.5366 0.1208 0.0416 0.165 Uiso 1 calc R . .
H63C H 0.5548 0.1134 -0.0145 0.165 Uiso 1 calc R . .
C64 C 0.5968(5) 0.0036(5) 0.0308(4) 0.134(4) Uani 1 d . . .
H64A H 0.5815 -0.0066 -0.0028 0.201 Uiso 1 calc R . .
H64B H 0.5576 0.0012 0.0520 0.201 Uiso 1 calc R . .
H64C H 0.6321 -0.0268 0.0421 0.201 Uiso 1 calc R . .
C65 C 0.8355(4) 0.0108(4) 0.0191(3) 0.078(2) Uani 1 d . . .
C66 C 0.8018(7) -0.0306(5) -0.0205(7) 0.217(9) Uani 1 d . . .
H66A H 0.7554 -0.0421 -0.0114 0.325 Uiso 1 calc R . .
H66B H 0.8291 -0.0693 -0.0243 0.325 Uiso 1 calc R . .
H66C H 0.7993 -0.0072 -0.0515 0.325 Uiso 1 calc R . .
C67 C 0.9092(5) 0.0209(6) 0.0088(6) 0.185(6) Uani 1 d . . .
H67A H 0.9126 0.0405 -0.0235 0.277 Uiso 1 calc R . .
H67B H 0.9331 -0.0200 0.0093 0.277 Uiso 1 calc R . .
H67C H 0.9303 0.0489 0.0337 0.277 Uiso 1 calc R . .
C68 C 0.8285(8) -0.0164(6) 0.0699(5) 0.221(9) Uani 1 d . . .
H68A H 0.8039 0.0139 0.0899 0.331 Uiso 1 calc R . .
H68B H 0.8742 -0.0242 0.0849 0.331 Uiso 1 calc R . .
H68C H 0.8028 -0.0563 0.0677 0.331 Uiso 1 calc R . .
C69 C 0.7215(10) 0.7599(10) 0.0024(9) 0.147(8) Uiso 0.50 d PD . .
C70 C 0.7438(9) 0.7492(10) -0.0431(9) 0.147(8) Uiso 0.50 d PD . .
H70 H 0.7370 0.7735 -0.0721 0.177 Uiso 0.50 calc PR . .
C71 C 0.7770(9) 0.6963(10) -0.0360(8) 0.125(7) Uiso 0.50 d PD . .
H71 H 0.7973 0.6767 -0.0630 0.150 Uiso 0.50 calc PR . .
C72 C 0.7835(11) 0.6699(12) 0.0053(8) 0.142(8) Uiso 0.50 d PD . .
H72 H 0.8107 0.6325 0.0069 0.170 Uiso 0.50 calc PR . .
C73 C 0.7575(11) 0.6878(11) 0.0457(9) 0.148(8) Uiso 0.50 d PD . .
H73 H 0.7628 0.6651 0.0755 0.178 Uiso 0.50 calc PR . .
C74 C 0.7232(10) 0.7403(10) 0.0406(9) 0.123(7) Uiso 0.50 d PD . .
H74 H 0.7015 0.7605 0.0669 0.148 Uiso 0.50 calc PR . .
C75 C 0.6882(13) 0.8078(12) -0.0083(10) 0.195(12) Uiso 0.50 d PD . .
H75A H 0.6391 0.7987 -0.0065 0.293 Uiso 0.50 calc PR . .
H75B H 0.6980 0.8209 -0.0416 0.293 Uiso 0.50 calc PR . .
H75C H 0.7010 0.8420 0.0145 0.293 Uiso 0.50 calc PR . .

loop_
_atom_site_aniso_label
_atom_site_aniso_U_11
_atom_site_aniso_U_22
_atom_site_aniso_U_33
_atom_site_aniso_U_23
_atom_site_aniso_U_13
_atom_site_aniso_U_12
Zr1 0.0443(3) 0.0578(4) 0.0532(4) -0.0174(3) 0.0008(2) 0.0043(2)
Zr2 0.0335(2) 0.0355(3) 0.0332(3) 0.0019(2) 0.00225(19) 0.0005(2)
Zr3 0.0459(3) 0.0734(5) 0.0517(4) -0.0257(3) -0.0020(3) -0.0002(3)
P1 0.0361(7) 0.0671(11) 0.0434(9) -0.0129(7) -0.0034(6) 0.0035(6)
P2 0.0320(6) 0.0468(10) 0.0419(8) -0.0020(6) 0.0030(6) 0.0027(6)
P3 0.0402(7) 0.0548(11) 0.0432(9) -0.0041(7) 0.0088(6) -0.0023(6)
P4 0.0498(8) 0.0645(12) 0.0417(9) 0.0030(7) -0.0128(7) 0.0091(7)
P5 0.0473(8) 0.0363(10) 0.0465(9) 0.0035(6) -0.0019(6) 0.0006(6)
O1 0.072(3) 0.107(4) 0.043(3) -0.009(2) 0.006(2) 0.013(2)
O2 0.080(3) 0.070(4) 0.094(4) -0.026(3) -0.021(3) 0.027(2)
O3 0.067(3) 0.075(4) 0.138(5) -0.049(3) -0.004(3) -0.006(2)
O4 0.060(2) 0.038(3) 0.068(3) 0.0034(19) 0.009(2) -0.0008(18)
O5 0.073(3) 0.088(4) 0.101(4) -0.045(3) -0.001(3) -0.024(3)
O6 0.062(3) 0.089(4) 0.087(4) -0.037(3) 0.004(2) 0.017(2)
O7 0.073(3) 0.132(5) 0.051(3) -0.027(3) -0.007(2) 0.002(3)
O8 0.045(2) 0.074(3) 0.056(3) -0.020(2) 0.0003(18) 0.0060(19)
O9 0.0403(18) 0.058(3) 0.040(2) -0.0070(18) -0.0048(15) -0.0012(16)
O10 0.038(2) 0.096(4) 0.070(3) -0.029(3) 0.0024(19) -0.018(2)
O11 0.058(2) 0.091(4) 0.054(3) -0.007(2) -0.014(2) 0.025(2)
O12 0.0431(19) 0.061(3) 0.054(3) -0.009(2) 0.0024(17) 0.0009(17)
O13 0.0367(17) 0.055(3) 0.044(2) -0.0025(18) 0.0059(15) 0.0018(16)
O14 0.054(2) 0.075(3) 0.062(3) -0.011(2) -0.0087(19) 0.026(2)
O15 0.060(2) 0.060(3) 0.052(3) -0.003(2) 0.0203(19) -0.0062(19)
O16 0.0395(18) 0.053(3) 0.047(2) -0.0008(18) 0.0113(16) -0.0018(16)
O17 0.054(2) 0.074(3) 0.047(2) -0.012(2) 0.0008(18) -0.008(2)
O18 0.0424(19) 0.062(3) 0.064(3) -0.018(2) -0.0003(18) 0.0085(17)
O19 0.061(2) 0.066(3) 0.049(2) 0.008(2) 0.0174(19) -0.0102(19)
O20 0.0412(19) 0.064(3) 0.040(2) -0.0033(18) -0.0094(15) 0.0068(16)
O21 0.054(2) 0.110(4) 0.084(4) -0.043(3) -0.018(2) 0.021(2)
O22 0.039(2) 0.166(6) 0.087(4) -0.043(4) -0.011(2) 0.001(3)
O23 0.302(10) 0.105(6) 0.116(6) 0.059(5) -0.126(6) -0.048(6)
O24 0.0472(19) 0.038(2) 0.040(2) 0.0025(16) 0.0022(16) -0.0012(15)
O25 0.066(2) 0.057(3) 0.051(3) -0.007(2) 0.0043(19) 0.0003(19)
O26 0.071(3) 0.057(3) 0.079(3) -0.009(2) 0.016(2) -0.022(2)
O27 0.088(3) 0.054(3) 0.082(3) 0.007(2) -0.032(2) 0.021(2)
C1 0.085(5) 0.169(10) 0.051(5) -0.010(5) 0.001(4) 0.015(6)
C2 0.309(19) 0.26(2) 0.068(8) 0.035(10) 0.021(10) -0.097(16)
C3 0.121(8) 0.308(19) 0.082(7) 0.002(9) -0.044(6) -0.026(9)
C4 0.172(11) 0.42(3) 0.077(8) -0.053(11) 0.031(7) 0.127(14)
C5 0.087(5) 0.086(7) 0.112(7) -0.025(5) -0.019(5) 0.039(5)
C6 0.223(14) 0.257(19) 0.33(2) -0.221(18) -0.155(15) 0.178(14)
C7 0.098(8) 0.125(12) 0.40(3) -0.089(13) -0.020(11) 0.038(7)
C8 0.30(2) 0.43(3) 0.25(2) 0.21(2) 0.110(17) 0.28(2)
C9 0.081(6) 0.095(9) 0.207(13) -0.075(8) -0.007(7) -0.014(5)
C10 0.086(6) 0.162(12) 0.280(17) -0.128(12) -0.043(8) 0.002(6)
C11 0.110(8) 0.171(13) 0.31(2) -0.169(14) 0.006(9) -0.005(7)
C12 0.29(2) 0.118(14) 0.28(2) 0.007(13) -0.055(17) -0.092(13)
C13 0.092(5) 0.038(5) 0.095(6) 0.003(4) -0.001(4) -0.009(3)
C14 0.115(7) 0.097(8) 0.197(12) -0.011(7) 0.073(7) -0.049(6)
C15 0.179(10) 0.051(7) 0.200(12) 0.029(6) -0.061(9) 0.002(6)
C16 0.190(10) 0.073(7) 0.122(9) -0.024(6) 0.015(7) -0.011(6)
C17 0.087(5) 0.091(7) 0.111(7) -0.048(5) -0.008(5) -0.016(5)
C18 0.150(9) 0.143(11) 0.174(13) -0.035(9) 0.019(9) -0.068(8)
C19 0.180(12) 0.118(12) 0.29(2) -0.081(12) 0.051(12) -0.025(9)
C20 0.193(12) 0.155(13) 0.214(14) -0.027(10) -0.105(11) -0.075(9)
C21 0.081(5) 0.168(10) 0.091(7) -0.063(7) 0.003(5) 0.050(6)
C22 0.077(6) 0.309(19) 0.174(12) -0.095(12) -0.024(7) 0.036(8)
C23 0.27(2) 0.94(7) 0.200(19) 0.21(3) 0.150(18) 0.38(4)
C24 0.134(11) 0.28(2) 0.94(7) -0.43(4) 0.05(2) 0.032(13)
C25 0.099(6) 0.163(10) 0.053(5) -0.022(6) -0.016(4) -0.008(6)
C26 0.70(5) 0.19(2) 0.108(13) -0.055(13) -0.08(2) -0.06(3)
C27 0.208(14) 0.62(4) 0.061(8) -0.032(14) 0.033(9) -0.16(2)
C28 0.218(16) 0.72(6) 0.098(11) 0.052(19) -0.017(10) 0.23(2)
C29 0.054(4) 0.200(11) 0.096(7) -0.065(7) 0.000(4) -0.040(5)
C30 0.083(5) 0.175(10) 0.100(7) -0.065(7) -0.021(5) -0.021(6)
C31 0.055(5) 0.45(3) 0.203(14) -0.198(17) -0.039(7) 0.050(9)
C32 0.32(2) 0.33(3) 0.233(18) 0.063(17) -0.108(16) -0.28(2)
C33 0.124(6) 0.085(6) 0.048(4) 0.016(4) 0.000(4) 0.030(5)
C34 0.173(11) 0.197(14) 0.178(13) 0.114(11) -0.069(9) -0.098(10)
C35 0.282(16) 0.166(13) 0.063(7) 0.006(7) 0.004(8) 0.009(11)
C36 0.300(18) 0.118(12) 0.29(2) 0.069(12) 0.145(16) 0.119(12)
C37 0.057(4) 0.103(7) 0.076(5) -0.009(4) -0.024(4) 0.030(4)
C38 0.097(6) 0.166(11) 0.153(10) -0.062(8) -0.072(6) 0.022(6)
C39 0.080(6) 0.211(13) 0.163(10) -0.055(9) -0.044(6) 0.082(7)
C40 0.132(8) 0.226(15) 0.108(9) 0.071(9) -0.027(7) 0.021(8)
C41 0.075(4) 0.085(6) 0.063(5) 0.001(4) 0.040(4) -0.014(4)
C42 0.109(6) 0.106(7) 0.079(6) -0.004(5) 0.052(5) 0.016(5)
C43 0.200(11) 0.159(11) 0.077(7) 0.045(7) 0.052(7) 0.072(9)
C44 0.175(10) 0.234(15) 0.160(11) -0.084(10) 0.111(9) -0.143(10)
C45 0.043(3) 0.080(5) 0.066(4) -0.012(4) -0.007(3) 0.009(3)
C46 0.055(4) 0.157(9) 0.124(8) -0.048(7) -0.011(4) 0.039(5)
C47 0.084(5) 0.078(6) 0.112(7) -0.024(5) -0.022(4) -0.014(4)
C48 0.093(5) 0.113(7) 0.072(6) 0.009(5) -0.016(4) 0.009(5)
C49 0.088(5) 0.130(8) 0.052(5) 0.013(5) 0.030(4) -0.014(5)
C50 0.103(7) 0.271(16) 0.090(7) 0.034(8) 0.067(6) 0.045(8)
C51 0.145(8) 0.196(12) 0.057(6) 0.018(6) 0.029(6) -0.010(8)
C52 0.201(11) 0.121(10) 0.135(10) 0.040(7) 0.072(8) -0.047(8)
C53 0.098(6) 0.084(7) 0.084(6) 0.038(5) -0.005(4) 0.012(4)
C54 0.105(8) 0.269(19) 0.207(15) -0.027(13) 0.039(9) -0.040(10)
C55 0.74(5) 0.35(3) 0.071(10) 0.100(14) -0.083(18) -0.21(3)
C56 0.127(10) 0.149(15) 0.66(5) -0.15(2) -0.059(17) 0.063(9)
C57 0.053(4) 0.112(7) 0.076(5) -0.005(5) -0.021(3) -0.008(4)
C58 0.237(15) 0.215(16) 0.138(11) 0.067(11) -0.074(10) -0.101(13)
C59 0.064(5) 0.182(11) 0.165(10) -0.025(9) -0.040(6) 0.020(6)
C60 0.108(6) 0.176(11) 0.089(7) -0.045(7) -0.030(5) -0.022(6)
C61 0.061(4) 0.055(5) 0.083(5) 0.001(4) 0.017(3) -0.010(3)
C62 0.096(6) 0.134(8) 0.074(6) 0.021(5) 0.025(5) -0.003(5)
C63 0.081(5) 0.119(8) 0.129(8) -0.001(6) -0.002(5) 0.019(5)
C64 0.127(7) 0.091(8) 0.191(11) -0.017(7) 0.077(7) -0.054(6)
C65 0.081(5) 0.051(5) 0.102(6) 0.015(4) -0.008(4) 0.024(4)
C66 0.200(12) 0.063(9) 0.38(2) -0.072(11) -0.130(14) 0.068(8)
C67 0.106(8) 0.106(10) 0.35(2) 0.006(10) 0.085(10) 0.012(6)
C68 0.327(18) 0.144(13) 0.199(15) 0.105(11) 0.112(14) 0.147(13)

loop_
_atom_type_symbol
_atom_type_description
_atom_type_scat_dispersion_real
_atom_type_scat_dispersion_imag
_atom_type_scat_source
C C 0.0033 0.0016 'International Tables Vol C Tables 4.2.6.8 and 6.1.1.4'
H H 0.0000 0.0000 'International Tables Vol C Tables 4.2.6.8 and 6.1.1.4'
O O 0.0106 0.0060 'International Tables Vol C Tables 4.2.6.8 and 6.1.1.4'
P P 0.1023 0.0942 'International Tables Vol C Tables 4.2.6.8 and 6.1.1.4'
Zr Zr -2.9673 0.5597 'International Tables Vol C Tables 4.2.6.8 and 6.1.1.4'

loop_
_geom_angle_atom_site_label_1
_geom_angle_atom_site_label_2
_geom_angle_atom_site_label_3
_geom_angle
_geom_angle_site_symmetry_1
_geom_angle_site_symmetry_3
_geom_angle_publ_flag
O2 Zr1 O1 107.6(2) . . ?
O2 Zr1 O3 94.2(2) . . ?
O1 Zr1 O3 101.0(2) . . ?
O2 Zr1 O8 146.5(2) . . ?
O1 Zr1 O8 104.70(18) . . ?
O3 Zr1 O8 88.11(17) . . ?
O2 Zr1 O12 87.52(17) . . ?
O1 Zr1 O12 96.70(18) . . ?
O3 Zr1 O12 160.7(2) . . ?
O8 Zr1 O12 80.07(14) . . ?
O4 Zr2 O20 94.98(16) . . ?
O4 Zr2 O16 93.08(15) . . ?
O20 Zr2 O16 91.10(14) . . ?
O4 Zr2 O9 90.94(16) . . ?
O20 Zr2 O9 173.71(15) . . ?
O16 Zr2 O9 90.69(13) . . ?
O4 Zr2 O13 93.80(15) . . ?
O20 Zr2 O13 89.83(13) . . ?
O16 Zr2 O13 172.95(14) . . ?
O9 Zr2 O13 87.67(13) . . ?
O4 Zr2 O24 178.06(15) . . ?
O20 Zr2 O24 86.90(14) . . ?
O16 Zr2 O24 86.38(13) . . ?
O9 Zr2 O24 87.20(14) . . ?
O13 Zr2 O24 86.70(13) . . ?
O5 Zr3 O6 99.0(2) . . ?
O5 Zr3 O7 96.6(2) . . ?
O6 Zr3 O7 97.3(2) . . ?
O5 Zr3 O21 90.2(2) . . ?
O6 Zr3 O21 167.33(17) . . ?
O7 Zr3 O21 90.2(2) . . ?
O5 Zr3 O25 91.13(19) . . ?
O6 Zr3 O25 90.07(18) . . ?
O7 Zr3 O25 168.4(2) . . ?
O21 Zr3 O25 81.02(17) . . ?
O5 Zr3 O17 169.12(17) . . ?
O6 Zr3 O17 88.95(17) . . ?
O7 Zr3 O17 89.69(18) . . ?
O21 Zr3 O17 80.86(16) . . ?
O25 Zr3 O17 81.40(15) . . ?
O9 P1 O8 114.0(2) . . ?
O9 P1 O11 111.4(2) . . ?
O8 P1 O11 110.9(2) . . ?
O9 P1 O10 106.1(2) . . ?
O8 P1 O10 112.1(2) . . ?
O11 P1 O10 101.6(3) . . ?
O12 P2 O13 115.7(2) . . ?
O12 P2 O14 106.0(2) . . ?
O13 P2 O14 111.7(2) . . ?
O12 P2 O15 111.5(2) . . ?
O13 P2 O15 104.7(2) . . ?
O14 P2 O15 107.0(2) . . ?
O17 P3 O16 116.7(2) . . ?
O17 P3 O18 107.2(2) . . ?
O16 P3 O18 110.6(2) . . ?
O17 P3 O19 111.0(2) . . ?
O16 P3 O19 103.9(2) . . ?
O18 P3 O19 107.1(2) . . ?
O21 P4 O20 116.3(2) . . ?
O21 P4 O23 113.6(5) . . ?
O20 P4 O23 109.3(3) . . ?
O21 P4 O22 111.7(3) . . ?
O20 P4 O22 104.9(2) . . ?
O23 P4 O22 99.5(4) . . ?
O25 P5 O24 116.5(2) . . ?
O25 P5 O27 111.8(3) . . ?
O24 P5 O27 104.1(2) . . ?
O25 P5 O26 106.1(2) . . ?
O24 P5 O26 111.7(2) . . ?
O27 P5 O26 106.3(3) . . ?
C1 O1 Zr1 154.9(6) . . ?
C5 O2 Zr1 171.0(5) . . ?
C9 O3 Zr1 152.8(5) . . ?
C13 O4 Zr2 162.5(4) . . ?
C17 O5 Zr3 162.7(5) . . ?
C21 O6 Zr3 157.5(6) . . ?
C25 O7 Zr3 160.9(6) . . ?
P1 O8 Zr1 167.5(2) . . ?
P1 O9 Zr2 164.4(2) . . ?
C29 O10 P1 129.3(5) . . ?
C33 O11 P1 130.9(4) . . ?
P2 O12 Zr1 173.6(3) . . ?
P2 O13 Zr2 155.3(2) . . ?
C37 O14 P2 131.6(4) . . ?
C41 O15 P2 131.4(4) . . ?
P3 O16 Zr2 160.2(2) . . ?
P3 O17 Zr3 153.7(3) . . ?
C45 O18 P3 129.8(4) . . ?
C49 O19 P3 129.7(5) . . ?
P4 O20 Zr2 159.2(2) . . ?
P4 O21 Zr3 162.5(3) . . ?
C57 O22 P4 131.2(5) . . ?
C53 O23 P4 145.4(7) . . ?
P5 O24 Zr2 149.5(2) . . ?
P5 O25 Zr3 165.8(3) . . ?
C61 O26 P5 132.3(4) . . ?
C65 O27 P5 130.2(5) . . ?
O1 C1 C3 109.0(7) . . ?
O1 C1 C4 107.4(8) . . ?
C3 C1 C4 112.6(11) . . ?
O1 C1 C2 107.0(8) . . ?
C3 C1 C2 109.5(10) . . ?
C4 C1 C2 111.1(11) . . ?
O2 C5 C8 107.8(8) . . ?
O2 C5 C6 111.1(7) . . ?
C8 C5 C6 118.3(14) . . ?
O2 C5 C7 108.6(8) . . ?
C8 C5 C7 102.6(13) . . ?
C6 C5 C7 107.9(11) . . ?
O3 C9 C12 106.3(11) . . ?
O3 C9 C10 109.6(9) . . ?
C12 C9 C10 108.1(11) . . ?
O3 C9 C11 108.2(8) . . ?
C12 C9 C11 116.3(13) . . ?
C10 C9 C11 108.2(11) . . ?
O4 C13 C15 110.2(6) . . ?
O4 C13 C14 108.1(6) . . ?
C15 C13 C14 112.4(8) . . ?
O4 C13 C16 107.6(6) . . ?
C15 C13 C16 109.5(8) . . ?
C14 C13 C16 109.0(7) . . ?
O5 C17 C18 108.9(7) . . ?
O5 C17 C19 109.1(7) . . ?
C18 C17 C19 111.4(11) . . ?
O5 C17 C20 110.7(9) . . ?
C18 C17 C20 106.3(9) . . ?
C19 C17 C20 110.4(9) . . ?
C24 C21 O6 109.7(10) . . ?
C24 C21 C22 116.0(15) . . ?
O6 C21 C22 112.0(7) . . ?
C24 C21 C23 110.3(17) . . ?
O6 C21 C23 108.3(10) . . ?
C22 C21 C23 100.1(15) . . ?
C28 C25 O7 109.7(9) . . ?
C28 C25 C27 111.4(16) . . ?
O7 C25 C27 114.7(8) . . ?
C28 C25 C26 106.3(15) . . ?
O7 C25 C26 108.7(10) . . ?
C27 C25 C26 105.4(14) . . ?
C32 C29 C30 119.7(8) . . ?
C32 C29 O10 104.1(7) . . ?
C30 C29 O10 113.4(6) . . ?
C32 C29 C31 109.5(8) . . ?
C30 C29 C31 105.7(10) . . ?
O10 C29 C31 103.3(7) . . ?
O11 C33 C36 104.1(8) . . ?
O11 C33 C34 110.7(6) . . ?
C36 C33 C34 114.7(11) . . ?
O11 C33 C35 106.0(8) . . ?
C36 C33 C35 110.2(10) . . ?
C34 C33 C35 110.6(10) . . ?
O14 C37 C39 104.6(6) . . ?
O14 C37 C38 112.0(6) . . ?
C39 C37 C38 114.4(8) . . ?
O14 C37 C40 105.0(6) . . ?
C39 C37 C40 110.9(9) . . ?
C38 C37 C40 109.5(9) . . ?
O15 C41 C44 105.3(6) . . ?
O15 C41 C42 113.5(6) . . ?
C44 C41 C42 112.1(7) . . ?
O15 C41 C43 103.9(5) . . ?
C44 C41 C43 113.5(10) . . ?
C42 C41 C43 108.3(7) . . ?
O18 C45 C47 111.6(6) . . ?
O18 C45 C46 104.1(5) . . ?
C47 C45 C46 112.1(6) . . ?
O18 C45 C48 107.2(5) . . ?
C47 C45 C48 110.5(7) . . ?
C46 C45 C48 111.2(7) . . ?
O19 C49 C50 111.9(7) . . ?
O19 C49 C51 109.9(6) . . ?
C50 C49 C51 110.0(8) . . ?
O19 C49 C52 102.1(7) . . ?
C50 C49 C52 111.0(9) . . ?
C51 C49 C52 111.6(9) . . ?
O23 C53 C56 102.3(12) . . ?
O23 C53 C55 101.4(10) . . ?
C56 C53 C55 113.0(15) . . ?
O23 C53 C54 110.8(8) . . ?
C56 C53 C54 107.4(11) . . ?
C55 C53 C54 120.3(14) . . ?
O22 C57 C58 105.6(7) . . ?
O22 C57 C60 114.4(6) . . ?
C58 C57 C60 114.0(10) . . ?
O22 C57 C59 104.7(7) . . ?
C58 C57 C59 106.6(9) . . ?
C60 C57 C59 110.8(8) . . ?
O26 C61 C64 103.8(6) . . ?
O26 C61 C63 106.6(6) . . ?
C64 C61 C63 113.1(7) . . ?
O26 C61 C62 113.0(5) . . ?
C64 C61 C62 111.4(7) . . ?
C63 C61 C62 108.9(7) . . ?
O27 C65 C67 105.8(7) . . ?
O27 C65 C68 104.1(7) . . ?
C67 C65 C68 110.6(10) . . ?
O27 C65 C66 113.6(6) . . ?
C67 C65 C66 109.7(10) . . ?
C68 C65 C66 112.7(11) . . ?
C74 C69 C75 121(3) . . ?
C74 C69 C70 143(2) . . ?
C75 C69 C70 96(2) . . ?
C74 C69 C73 35.6(13) . . ?
C75 C69 C73 157(2) . . ?
C70 C69 C73 107.2(16) . . ?
C74 C69 C71 104.1(19) . . ?
C75 C69 C71 134(2) . . ?
C70 C69 C71 38.7(11) . . ?
C73 C69 C71 68.5(11) . . ?
C71 C70 C69 100(2) . . ?
C72 C71 C70 123(2) . . ?
C72 C71 C69 82.1(19) . . ?
C70 C71 C69 40.9(11) . . ?
C71 C72 C73 128(3) . . ?
C72 C73 C74 112(2) . . ?
C72 C73 C69 81.8(18) . . ?
C74 C73 C69 30.3(14) . . ?
C69 C74 C73 114(2) . . ?

loop_
_geom_bond_atom_site_label_1
_geom_bond_atom_site_label_2
_geom_bond_distance
_geom_bond_site_symmetry_2
_geom_bond_publ_flag
Zr1 O2 1.920(4) . ?
Zr1 O1 1.922(5) . ?
Zr1 O3 1.947(4) . ?
Zr1 O8 2.146(4) . ?
Zr1 O12 2.191(4) . ?
Zr2 O4 1.918(4) . ?
Zr2 O20 2.103(3) . ?
Zr2 O16 2.107(3) . ?
Zr2 O9 2.133(3) . ?
Zr2 O13 2.141(3) . ?
Zr2 O24 2.150(4) . ?
Zr3 O5 1.953(4) . ?
Zr3 O6 1.954(4) . ?
Zr3 O7 1.959(5) . ?
Zr3 O21 2.237(4) . ?
Zr3 O25 2.239(4) . ?
Zr3 O17 2.240(4) . ?
P1 O9 1.499(4) . ?
P1 O8 1.507(4) . ?
P1 O11 1.562(5) . ?
P1 O10 1.566(4) . ?
P2 O12 1.492(4) . ?
P2 O13 1.508(4) . ?
P2 O14 1.561(4) . ?
P2 O15 1.575(4) . ?
P3 O17 1.479(4) . ?
P3 O16 1.514(4) . ?
P3 O18 1.566(4) . ?
P3 O19 1.585(4) . ?
P4 O21 1.453(5) . ?
P4 O20 1.506(4) . ?
P4 O23 1.520(6) . ?
P4 O22 1.574(5) . ?
P5 O25 1.482(4) . ?
P5 O24 1.502(4) . ?
P5 O27 1.572(4) . ?
P5 O26 1.576(4) . ?
O1 C1 1.447(9) . ?
O2 C5 1.420(8) . ?
O3 C9 1.433(10) . ?
O4 C13 1.415(8) . ?
O5 C17 1.380(9) . ?
O6 C21 1.409(8) . ?
O7 C25 1.406(9) . ?
O10 C29 1.495(8) . ?
O11 C33 1.469(9) . ?
O14 C37 1.476(7) . ?
O15 C41 1.472(7) . ?
O18 C45 1.477(7) . ?
O19 C49 1.472(7) . ?
O22 C57 1.444(7) . ?
O23 C53 1.390(10) . ?
O26 C61 1.464(7) . ?
O27 C65 1.453(8) . ?
C1 C3 1.464(11) . ?
C1 C4 1.472(13) . ?
C1 C2 1.551(17) . ?
C5 C8 1.430(16) . ?
C5 C6 1.453(13) . ?
C5 C7 1.532(14) . ?
C9 C12 1.476(19) . ?
C9 C10 1.501(13) . ?
C9 C11 1.549(14) . ?
C13 C15 1.521(11) . ?
C13 C14 1.530(10) . ?
C13 C16 1.538(12) . ?
C17 C18 1.513(14) . ?
C17 C19 1.528(14) . ?
C17 C20 1.530(13) . ?
C21 C24 1.365(17) . ?
C21 C22 1.415(12) . ?
C21 C23 1.50(2) . ?
C25 C28 1.381(15) . ?
C25 C27 1.426(16) . ?
C25 C26 1.468(19) . ?
C29 C32 1.431(12) . ?
C29 C30 1.492(12) . ?
C29 C31 1.569(16) . ?
C33 C36 1.489(12) . ?
C33 C34 1.511(12) . ?
C33 C35 1.522(12) . ?
C37 C39 1.508(10) . ?
C37 C38 1.511(12) . ?
C37 C40 1.541(12) . ?
C41 C44 1.474(11) . ?
C41 C42 1.518(10) . ?
C41 C43 1.527(12) . ?
C45 C47 1.487(10) . ?
C45 C46 1.525(8) . ?
C45 C48 1.525(10) . ?
C49 C50 1.487(12) . ?
C49 C51 1.503(12) . ?
C49 C52 1.522(13) . ?
C53 C56 1.418(15) . ?
C53 C55 1.453(17) . ?
C53 C54 1.489(12) . ?
C57 C58 1.470(13) . ?
C57 C60 1.483(11) . ?
C57 C59 1.528(12) . ?
C61 C64 1.493(10) . ?
C61 C63 1.494(10) . ?
C61 C62 1.500(10) . ?
C65 C67 1.462(11) . ?
C65 C68 1.486(13) . ?
C65 C66 1.489(13) . ?
C69 C74 1.10(3) . ?
C69 C75 1.203(17) . ?
C69 C70 1.331(17) . ?
C69 C73 1.99(3) . ?
C69 C71 2.00(3) . ?
C70 C71 1.272(16) . ?
C71 C72 1.237(16) . ?
C72 C73 1.266(17) . ?
C73 C74 1.270(16) . ?
